data_7239833
loop_
_publ_author_name
'Kumar, Abhinav'
'Singh, Pooja'
'SINGH, AMITA'
'Singh, Ayushi'
'Singh, Ashish'
'Kociok-Kohn, Gabriele'
'Alowais, Ahmad'
'Abduh, Naaser A. Y.'
'Muddassir, Mohd.'

_publ_section_title
;
 New 1D Diorganotin(IV) Dithiolate Coordination Polymers:
 Crystallographic, Computational, Hirshfeld Surface and Thermal Analyses
;
_journal_name_full CrystEngComm
_journal_paper_doi 10.1039/C9CE01917K
_journal_year 2020
_chemical_formula_moiety 'C34 H46 N2 S4 Sn2'
_chemical_formula_sum 'C34 H46 N2 S4 Sn2'
_chemical_formula_weight 848.35
_space_group_crystal_system triclinic
_space_group_IT_number 2
_space_group_name_Hall '-P 1'
_space_group_name_H-M_alt 'P -1'
_atom_sites_solution_hydrogens geom
_audit_block_doi 10.5517/ccdc.csd.cc243llg
_audit_creation_method SHELXL-2018/3
_audit_update_record
;
2019-12-03 deposited with the CCDC.	2020-01-27 downloaded from the CCDC.
;
_cell_angle_alpha 84.127(8)
_cell_angle_beta 69.621(9)
_cell_angle_gamma 81.635(8)
_cell_formula_units_Z 2
_cell_length_a 11.5837(12)
_cell_length_b 11.6360(10)
_cell_length_c 14.9736(15)
_cell_measurement_reflns_used 3585
_cell_measurement_temperature 150(2)
_cell_measurement_theta_max 25.3320
_cell_measurement_theta_min 3.9180
_cell_volume 1868.9(3)
_computing_cell_refinement 'CrysAlisPro 1.171.39.46 (Rigaku OD, 2018)'
_computing_data_collection 'CrysAlisPro 1.171.39.46 (Rigaku OD, 2018)'
_computing_data_reduction 'CrysAlisPro 1.171.39.46 (Rigaku OD, 2018)'
_computing_molecular_graphics 'ORTEP3 for Windows - Farrugia, L. J. J. Appl. Crystallogr. 1997, 30, 565'
_computing_publication_material
;
 'WinGX publication routines, Farrugia, 
 L. J., J. Appl. Crystallogr., 1999, 32, 837-838
;
_computing_structure_refinement
;
 SHELXL-2018/3 (Sheldrick, 2018)
 Sheldrick GM (2008) Acta Crystallogr A64:112--122 and 
 C. B. H\"ubschle, G. M. Sheldrick and B. Dittrich
 ShelXle: a Qt graphical user interface for SHELXL
 J. Appl. Cryst., 44, (2011) 1281-1284.
;
_computing_structure_solution
; 
 SHELXT
 Sheldrick, G. M. (2008). Acta Cryst. A64, 112-122.
;
_diffrn_ambient_environment N~2~
_diffrn_ambient_temperature 150.00(10)
_diffrn_detector 'CCD plate'
_diffrn_detector_type EosS2
_diffrn_measured_fraction_theta_full 0.998
_diffrn_measured_fraction_theta_max 0.992
_diffrn_measurement_device 'four-circle diffractometer'
_diffrn_measurement_device_type 'New Xcalibur, EosS2'
_diffrn_radiation_monochromator graphite
_diffrn_radiation_probe x-ray
_diffrn_radiation_type 'Mo K\a'
_diffrn_radiation_wavelength 0.71073
_diffrn_reflns_av_R_equivalents 0.0598
_diffrn_reflns_av_unetI/netI 0.0972
_diffrn_reflns_Laue_measured_fraction_full 0.998
_diffrn_reflns_Laue_measured_fraction_max 0.992
_diffrn_reflns_limit_h_max 13
_diffrn_reflns_limit_h_min -11
_diffrn_reflns_limit_k_max 14
_diffrn_reflns_limit_k_min -13
_diffrn_reflns_limit_l_max 18
_diffrn_reflns_limit_l_min -14
_diffrn_reflns_number 14555
_diffrn_reflns_point_group_measured_fraction_full 0.998
_diffrn_reflns_point_group_measured_fraction_max 0.992
_diffrn_reflns_theta_full 25.242
_diffrn_reflns_theta_max 25.434
_diffrn_reflns_theta_min 3.345
_diffrn_source 'fine-focus sealed X-ray tube'
_diffrn_source_type 'Enhance (Mo) X-ray Source'
_exptl_absorpt_coefficient_mu 1.585
_exptl_absorpt_correction_T_max 0.731
_exptl_absorpt_correction_T_min 0.619
_exptl_absorpt_correction_type analytical
_exptl_absorpt_process_details
;
CrysAlisPro 1.171.39.46 (Rigaku Oxford Diffraction, 2018)
Analytical numeric absorption correction using a multifaceted crystal
			model based on expressions derived by R.C. Clark & J.S. Reid.
(Clark, R. C. & Reid, J. S. (1995). Acta Cryst. A51, 887-897)
Empirical absorption correction using spherical harmonics,
 implemented in SCALE3 ABSPACK scaling algorithm.
;
_exptl_crystal_colour colourless
_exptl_crystal_density_diffrn 1.508
_exptl_crystal_description block
_exptl_crystal_F_000 856
_exptl_crystal_size_max 0.383
_exptl_crystal_size_mid 0.264
_exptl_crystal_size_min 0.198
_refine_diff_density_max 3.330
_refine_diff_density_min -1.376
_refine_diff_density_rms 0.197
_refine_ls_extinction_method none
_refine_ls_goodness_of_fit_ref 1.066
_refine_ls_hydrogen_treatment constr
_refine_ls_matrix_type full
_refine_ls_number_parameters 383
_refine_ls_number_reflns 6828
_refine_ls_number_restraints 18
_refine_ls_restrained_S_all 1.071
_refine_ls_R_factor_all 0.1152
_refine_ls_R_factor_gt 0.0765
_refine_ls_shift/su_max 0.001
_refine_ls_shift/su_mean 0.000
_refine_ls_structure_factor_coef Fsqd
_refine_ls_weighting_details 'w=1/[\s^2^(Fo^2^)+(0.0846P)^2^+8.3717P] where P=(Fo^2^+2Fc^2^)/3'
_refine_ls_weighting_scheme calc
_refine_ls_wR_factor_gt 0.1717
_refine_ls_wR_factor_ref 0.2054
_reflns_Friedel_coverage 0.000
_reflns_number_gt 4589
_reflns_number_total 6828
_reflns_threshold_expression 'I > 2\s(I)'
_cod_data_source_file c9ce01917k1.cif
_cod_data_source_block 2
_cod_database_code 7239833
_shelx_shelxl_version_number 2018/3
_shelx_space_group_comment
;
The symmetry employed for this shelxl refinement is uniquely defined
by the following loop, which should always be used as a source of
symmetry information in preference to the above space-group names.
They are only intended as comments.
;
_shelx_estimated_absorpt_t_min 0.582
_shelx_estimated_absorpt_t_max 0.744
_oxdiff_exptl_absorpt_empirical_full_min 0.805
_oxdiff_exptl_absorpt_empirical_full_max 1.357
_oxdiff_exptl_absorpt_empirical_details
;
Empirical correction (ABSPACK) includes:
- Absorption correction using spherical harmonics
- Frame scaling
;

loop_
_space_group_symop_operation_xyz
'x, y, z'
'-x, -y, -z'

loop_
_atom_site_label
_atom_site_type_symbol
_atom_site_fract_x
_atom_site_fract_y
_atom_site_fract_z
_atom_site_U_iso_or_equiv
_atom_site_adp_type
_atom_site_occupancy
_atom_site_site_symmetry_order
_atom_site_calc_flag
_atom_site_refinement_flags_posn
_atom_site_refinement_flags_adp
Sn1 Sn 0.68429(6) 0.60199(5) 0.31690(5) 0.0353(2) Uani 1 1 d . .
Sn2 Sn 0.18319(6) 0.89651(5) 0.82202(4) 0.0355(2) Uani 1 1 d . .
S1 S 0.7412(2) 0.7619(2) 0.38140(17) 0.0388(6) Uani 1 1 d . .
S2 S 0.5169(2) 0.6429(2) 0.47908(17) 0.0381(6) Uani 1 1 d . .
S3 S 0.2465(2) 0.7012(2) 0.87942(18) 0.0409(7) Uani 1 1 d . .
S4 S 0.0277(2) 0.8560(2) 0.98886(17) 0.0386(6) Uani 1 1 d . .
N1 N 0.3578(8) 0.8354(7) 0.6833(6) 0.043(2) Uani 1 1 d . U
N2 N -0.1299(8) 0.6508(7) 1.1840(6) 0.047(2) Uani 1 1 d . U
C1 C 0.7883(9) 0.4421(8) 0.3422(7) 0.039(2) Uani 1 1 d . .
H1A H 0.739999 0.376706 0.347530 0.047 Uiso 1 1 calc R U
H1B H 0.866457 0.429752 0.287562 0.047 Uiso 1 1 calc R U
C2 C 0.8181(11) 0.4436(9) 0.4328(8) 0.053(3) Uani 1 1 d . .
H2A H 0.739854 0.443752 0.487854 0.063 Uiso 1 1 calc R U
H2B H 0.852552 0.516962 0.431607 0.063 Uiso 1 1 calc R U
C3 C 0.9088(11) 0.3426(10) 0.4487(8) 0.060(3) Uani 1 1 d . .
H3A H 0.989037 0.344853 0.395927 0.072 Uiso 1 1 calc R U
H3B H 0.876882 0.268804 0.446779 0.072 Uiso 1 1 calc R U
C4 C 0.9302(12) 0.3443(11) 0.5428(9) 0.065(4) Uani 1 1 d . .
H4A H 0.994803 0.281378 0.546666 0.098 Uiso 1 1 calc R U
H4B H 0.853088 0.333300 0.595610 0.098 Uiso 1 1 calc R U
H4C H 0.956696 0.419206 0.547014 0.098 Uiso 1 1 calc R U
C5 C 0.5810(10) 0.6447(9) 0.2229(8) 0.049(3) Uani 1 1 d . .
H5A H 0.571264 0.730381 0.212054 0.059 Uiso 1 1 calc R U
H5B H 0.630880 0.611803 0.160773 0.059 Uiso 1 1 calc R U
C6 C 0.4556(10) 0.6050(9) 0.2532(8) 0.049(3) Uani 1 1 d . .
H6A H 0.414647 0.636543 0.206356 0.059 Uiso 1 1 calc R U
H6B H 0.404485 0.636250 0.315768 0.059 Uiso 1 1 calc R U
C7 C 0.4617(10) 0.4738(9) 0.2613(8) 0.049(3) Uani 1 1 d . .
H7A H 0.504120 0.442616 0.307252 0.059 Uiso 1 1 calc R U
H7B H 0.512064 0.443063 0.198433 0.059 Uiso 1 1 calc R U
C8 C 0.3336(11) 0.4303(11) 0.2939(9) 0.060(3) Uani 1 1 d . .
H8A H 0.290414 0.461721 0.249214 0.090 Uiso 1 1 calc R U
H8B H 0.284889 0.456337 0.357833 0.090 Uiso 1 1 calc R U
H8C H 0.343713 0.345123 0.295367 0.090 Uiso 1 1 calc R U
C9 C 0.6081(8) 0.7478(7) 0.4820(6) 0.031(2) Uani 1 1 d . U
C10 C 0.5746(8) 0.8226(7) 0.5549(7) 0.034(2) Uani 1 1 d . .
C11 C 0.6575(9) 0.9036(8) 0.5629(6) 0.038(3) Uani 1 1 d . .
C12 C 0.7757(9) 0.8651(9) 0.5624(7) 0.041(3) Uani 1 1 d . .
H12 H 0.804660 0.784589 0.557254 0.050 Uiso 1 1 calc R U
C13 C 0.8537(9) 0.9413(9) 0.5691(8) 0.044(3) Uani 1 1 d . .
H13 H 0.935538 0.912892 0.567308 0.053 Uiso 1 1 calc R U
C14 C 0.8126(12) 1.0575(10) 0.5784(8) 0.053(3) Uani 1 1 d . .
H14 H 0.865192 1.108811 0.585495 0.064 Uiso 1 1 calc R U
C15 C 0.6954(13) 1.1007(10) 0.5775(8) 0.057(3) Uani 1 1 d . .
H15 H 0.667937 1.181636 0.581460 0.069 Uiso 1 1 calc R U
C16 C 0.6195(10) 1.0242(8) 0.5706(7) 0.043(3) Uani 1 1 d . .
H16 H 0.538296 1.053501 0.571170 0.052 Uiso 1 1 calc R U
C17 C 0.4556(9) 0.8256(7) 0.6254(7) 0.037(2) Uani 1 1 d . .
C18 C 0.2762(9) 1.0361(8) 0.8386(7) 0.037(2) Uani 1 1 d . .
H18A H 0.347857 1.046503 0.779692 0.045 Uiso 1 1 calc R U
H18B H 0.218529 1.108943 0.846069 0.045 Uiso 1 1 calc R U
C19 C 0.3220(10) 1.0167(10) 0.9232(8) 0.049(3) Uani 1 1 d . .
H19A H 0.334864 1.092712 0.940232 0.059 Uiso 1 1 calc R U
H19B H 0.257160 0.984184 0.978654 0.059 Uiso 1 1 calc R U
C20 C 0.4417(11) 0.9354(10) 0.9042(9) 0.060(3) Uani 1 1 d . .
H20A H 0.432911 0.863969 0.877588 0.071 Uiso 1 1 calc R U
H20B H 0.455665 0.912429 0.965481 0.071 Uiso 1 1 calc R U
C21 C 0.5556(12) 0.9888(12) 0.8350(9) 0.073(4) Uani 1 1 d . .
H21A H 0.547304 1.002808 0.771740 0.110 Uiso 1 1 calc R U
H21B H 0.630539 0.935074 0.830743 0.110 Uiso 1 1 calc R U
H21C H 0.561585 1.062583 0.858363 0.110 Uiso 1 1 calc R U
C22 C 0.0650(9) 0.9077(9) 0.7397(7) 0.043(3) Uani 1 1 d . .
H22A H 0.109821 0.938107 0.674438 0.052 Uiso 1 1 calc R U
H22B H 0.047617 0.828205 0.734769 0.052 Uiso 1 1 calc R U
C23 C -0.0564(9) 0.9829(8) 0.7779(7) 0.041(3) Uani 1 1 d . .
H23A H -0.093609 0.964069 0.847192 0.050 Uiso 1 1 calc R U
H23B H -0.113740 0.964743 0.746743 0.050 Uiso 1 1 calc R U
C24 C -0.0437(10) 1.1117(9) 0.7618(8) 0.047(3) Uani 1 1 d . .
H24A H -0.005588 1.130240 0.692596 0.056 Uiso 1 1 calc R U
H24B H 0.012962 1.129879 0.793565 0.056 Uiso 1 1 calc R U
C25 C -0.1667(11) 1.1887(9) 0.7994(9) 0.057(3) Uani 1 1 d . .
H25A H -0.156749 1.268199 0.771746 0.086 Uiso 1 1 calc R U
H25B H -0.192692 1.189005 0.869086 0.086 Uiso 1 1 calc R U
H25C H -0.229875 1.158391 0.781611 0.086 Uiso 1 1 calc R U
C26 C 0.1162(8) 0.7206(8) 0.9830(6) 0.033(2) Uani 1 1 d . .
C27 C 0.0865(8) 0.6315(8) 1.0524(7) 0.034(2) Uani 1 1 d . .
C28 C 0.1625(9) 0.5198(8) 1.0562(7) 0.036(2) Uani 1 1 d . .
C29 C 0.2882(9) 0.5159(9) 1.0414(7) 0.043(3) Uani 1 1 d . .
H29 H 0.325163 0.586211 1.028970 0.052 Uiso 1 1 calc R U
C30 C 0.3597(11) 0.4112(9) 1.0444(7) 0.048(3) Uani 1 1 d . .
H30 H 0.446047 0.409075 1.032772 0.058 Uiso 1 1 calc R U
C31 C 0.3050(12) 0.3085(10) 1.0647(9) 0.058(3) Uani 1 1 d . .
H31 H 0.354157 0.236115 1.066755 0.069 Uiso 1 1 calc R U
C32 C 0.1804(13) 0.3114(10) 1.0818(9) 0.064(4) Uani 1 1 d . .
H32 H 0.142137 0.241663 1.096101 0.077 Uiso 1 1 calc R U
C33 C 0.1129(12) 0.4166(9) 1.0778(8) 0.053(3) Uani 1 1 d . .
H33 H 0.026315 0.418403 1.090875 0.063 Uiso 1 1 calc R U
C34 C -0.0346(9) 0.6453(7) 1.1252(6) 0.035(2) Uani 1 1 d . .

loop_
_atom_site_aniso_label
_atom_site_aniso_U_11
_atom_site_aniso_U_22
_atom_site_aniso_U_33
_atom_site_aniso_U_23
_atom_site_aniso_U_13
_atom_site_aniso_U_12
Sn1 0.0352(4) 0.0357(4) 0.0209(4) -0.0037(3) 0.0092(3) -0.0055(3)
Sn2 0.0352(4) 0.0352(4) 0.0198(4) -0.0006(3) 0.0107(3) -0.0037(3)
S1 0.0372(14) 0.0382(13) 0.0239(13) -0.0053(10) 0.0144(10) -0.0101(10)
S2 0.0340(13) 0.0405(14) 0.0240(13) -0.0045(10) 0.0136(10) -0.0115(10)
S3 0.0384(14) 0.0359(13) 0.0248(14) -0.0010(10) 0.0175(11) -0.0013(10)
S4 0.0366(14) 0.0340(13) 0.0248(13) 0.0000(10) 0.0134(11) -0.0013(10)
N1 0.038(4) 0.037(3) 0.034(4) -0.007(3) 0.012(3) 0.009(3)
N2 0.049(4) 0.045(4) 0.036(4) 0.001(3) 0.004(3) -0.016(3)
C1 0.039(6) 0.035(5) 0.028(6) -0.005(4) 0.001(5) 0.011(4)
C2 0.054(7) 0.042(6) 0.048(7) -0.004(5) -0.003(6) 0.005(5)
C3 0.058(8) 0.053(7) 0.043(7) 0.004(5) 0.007(6) 0.006(6)
C4 0.075(9) 0.061(8) 0.056(9) 0.006(6) -0.019(7) -0.010(6)
C5 0.057(7) 0.048(6) 0.044(7) -0.005(5) -0.020(6) -0.001(5)
C6 0.045(6) 0.056(7) 0.042(7) -0.004(5) -0.012(5) 0.001(5)
C7 0.050(7) 0.046(6) 0.042(7) 0.005(5) -0.005(5) -0.006(5)
C8 0.058(8) 0.067(8) 0.046(8) -0.008(6) -0.002(6) -0.013(6)
C9 0.031(4) 0.027(4) 0.023(4) -0.002(3) 0.007(3) -0.002(3)
C10 0.027(5) 0.029(5) 0.030(6) 0.001(4) 0.009(4) -0.002(4)
C11 0.044(6) 0.036(5) 0.013(5) -0.002(4) 0.012(4) 0.003(4)
C12 0.036(6) 0.045(6) 0.034(6) -0.005(5) 0.003(5) -0.009(5)
C13 0.030(5) 0.047(6) 0.045(7) -0.010(5) 0.003(5) -0.006(4)
C14 0.063(8) 0.048(7) 0.045(7) 0.003(5) -0.008(6) -0.025(6)
C15 0.082(9) 0.038(6) 0.042(7) -0.003(5) -0.010(6) -0.001(6)
C16 0.050(6) 0.043(6) 0.027(6) -0.008(4) -0.002(5) 0.000(5)
C17 0.043(6) 0.024(5) 0.029(6) 0.000(4) 0.007(5) -0.004(4)
C18 0.032(5) 0.043(6) 0.029(6) -0.007(4) 0.005(4) -0.014(4)
C19 0.038(6) 0.059(7) 0.036(7) -0.009(5) 0.011(5) -0.014(5)
C20 0.068(8) 0.061(7) 0.045(8) 0.006(6) -0.011(6) -0.018(6)
C21 0.061(8) 0.100(10) 0.041(8) 0.017(7) 0.002(6) -0.014(7)
C22 0.036(6) 0.050(6) 0.031(6) 0.009(5) 0.004(5) -0.011(5)
C23 0.041(6) 0.042(6) 0.034(6) 0.001(4) -0.001(5) -0.014(5)
C24 0.046(6) 0.060(7) 0.031(6) 0.006(5) -0.008(5) -0.014(5)
C25 0.061(8) 0.044(6) 0.064(9) -0.001(6) -0.021(7) 0.001(6)
C26 0.028(5) 0.037(5) 0.021(5) -0.007(4) 0.010(4) -0.007(4)
C27 0.029(5) 0.035(5) 0.024(5) -0.007(4) 0.011(4) -0.008(4)
C28 0.045(6) 0.035(5) 0.018(5) -0.001(4) 0.004(4) -0.006(4)
C29 0.035(6) 0.045(6) 0.038(6) 0.007(5) 0.002(5) -0.009(5)
C30 0.048(7) 0.051(7) 0.035(6) -0.001(5) -0.002(5) -0.003(5)
C31 0.063(8) 0.045(7) 0.053(8) -0.002(5) -0.011(6) 0.009(6)
C32 0.076(9) 0.046(7) 0.064(9) -0.005(6) -0.010(7) -0.023(6)
C33 0.064(8) 0.037(6) 0.048(8) 0.005(5) -0.009(6) -0.010(5)
C34 0.047(6) 0.028(5) 0.015(5) -0.001(4) 0.010(4) -0.008(4)

loop_
_atom_type_symbol
_atom_type_description
_atom_type_scat_dispersion_real
_atom_type_scat_dispersion_imag
_atom_type_scat_source
C C 0.0033 0.0016 'International Tables Vol C Tables 4.2.6.8 and 6.1.1.4'
H H 0.0000 0.0000 'International Tables Vol C Tables 4.2.6.8 and 6.1.1.4'
N N 0.0061 0.0033 'International Tables Vol C Tables 4.2.6.8 and 6.1.1.4'
S S 0.1246 0.1234 'International Tables Vol C Tables 4.2.6.8 and 6.1.1.4'
Sn Sn -0.6537 1.4246 'International Tables Vol C Tables 4.2.6.8 and 6.1.1.4'

loop_
_exptl_crystal_face_index_h
_exptl_crystal_face_index_k
_exptl_crystal_face_index_l
_exptl_crystal_face_perp_dist
-12 -10 2 0.1713
12 10 -2 0.1713
6 -8 -13 0.1235
-6 8 13 0.1406
-14 1 -15 0.0988
14 -1 15 0.0988
-10 -13 -1 0.1902
6 -11 14 0.1592
5 15 -6 0.1802
-11 -9 -17 0.1251
-5 -1 -21 0.1311
4 8 -15 0.1561
-2 -7 16 0.1776
4 -4 -17 0.1078
-7 -14 -12 0.1552
5 16 -2 0.1785
-5 14 -6 0.1897
2 -15 5 0.1757
13 -8 8 0.1218
2 7 19 0.1431
7 12 15 0.1721
-3 13 9 0.1415
11 -5 -8 0.1389

loop_
_geom_angle_atom_site_label_1
_geom_angle_atom_site_label_2
_geom_angle_atom_site_label_3
_geom_angle
_geom_angle_site_symmetry_1
_geom_angle_site_symmetry_3
C5 Sn1 C1 130.5(4) . .
C5 Sn1 S1 118.0(3) . .
C1 Sn1 S1 109.8(3) . .
C5 Sn1 N2 88.3(4) . 1_654
C1 Sn1 N2 88.4(3) . 1_654
S1 Sn1 N2 79.1(2) . 1_654
C5 Sn1 S2 101.5(3) . .
C1 Sn1 S2 104.5(3) . .
S1 Sn1 S2 72.50(8) . .
N2 Sn1 S2 151.4(2) 1_654 .
C22 Sn2 C18 125.5(4) . .
C22 Sn2 N1 89.3(3) . .
C18 Sn2 N1 91.0(3) . .
C22 Sn2 S3 116.5(3) . .
C18 Sn2 S3 117.1(3) . .
N1 Sn2 S3 79.6(2) . .
C22 Sn2 S4 99.9(3) . .
C18 Sn2 S4 104.7(3) . .
N1 Sn2 S4 151.6(2) . .
S3 Sn2 S4 72.20(7) . .
C9 S1 Sn1 87.3(3) . .
C9 S2 Sn1 84.0(3) . .
C26 S3 Sn2 87.8(3) . .
C26 S4 Sn2 84.4(3) . .
C17 N1 Sn2 162.4(8) . .
C34 N2 Sn1 163.3(8) . 1_456
C2 C1 Sn1 111.1(6) . .
C2 C1 H1A 109.4 . .
Sn1 C1 H1A 109.4 . .
C2 C1 H1B 109.4 . .
Sn1 C1 H1B 109.4 . .
H1A C1 H1B 108.0 . .
C1 C2 C3 115.0(9) . .
C1 C2 H2A 108.5 . .
C3 C2 H2A 108.5 . .
C1 C2 H2B 108.5 . .
C3 C2 H2B 108.5 . .
H2A C2 H2B 107.5 . .
C2 C3 C4 113.1(10) . .
C2 C3 H3A 109.0 . .
C4 C3 H3A 109.0 . .
C2 C3 H3B 109.0 . .
C4 C3 H3B 109.0 . .
H3A C3 H3B 107.8 . .
C3 C4 H4A 109.5 . .
C3 C4 H4B 109.5 . .
H4A C4 H4B 109.5 . .
C3 C4 H4C 109.5 . .
H4A C4 H4C 109.5 . .
H4B C4 H4C 109.5 . .
C6 C5 Sn1 117.4(8) . .
C6 C5 H5A 108.0 . .
Sn1 C5 H5A 108.0 . .
C6 C5 H5B 108.0 . .
Sn1 C5 H5B 108.0 . .
H5A C5 H5B 107.2 . .
C5 C6 C7 112.1(9) . .
C5 C6 H6A 109.2 . .
C7 C6 H6A 109.2 . .
C5 C6 H6B 109.2 . .
C7 C6 H6B 109.2 . .
H6A C6 H6B 107.9 . .
C6 C7 C8 113.3(9) . .
C6 C7 H7A 108.9 . .
C8 C7 H7A 108.9 . .
C6 C7 H7B 108.9 . .
C8 C7 H7B 108.9 . .
H7A C7 H7B 107.7 . .
C7 C8 H8A 109.5 . .
C7 C8 H8B 109.5 . .
H8A C8 H8B 109.5 . .
C7 C8 H8C 109.5 . .
H8A C8 H8C 109.5 . .
H8B C8 H8C 109.5 . .
C10 C9 S2 122.8(7) . .
C10 C9 S1 120.9(7) . .
S2 C9 S1 116.1(5) . .
C9 C10 C17 120.0(9) . .
C9 C10 C11 123.0(8) . .
C17 C10 C11 117.0(8) . .
C12 C11 C16 116.7(10) . .
C12 C11 C10 121.6(8) . .
C16 C11 C10 121.7(9) . .
C11 C12 C13 121.5(10) . .
C11 C12 H12 119.2 . .
C13 C12 H12 119.2 . .
C14 C13 C12 120.0(10) . .
C14 C13 H13 120.0 . .
C12 C13 H13 120.0 . .
C13 C14 C15 120.6(11) . .
C13 C14 H14 119.7 . .
C15 C14 H14 119.7 . .
C16 C15 C14 118.6(10) . .
C16 C15 H15 120.7 . .
C14 C15 H15 120.7 . .
C15 C16 C11 122.5(11) . .
C15 C16 H16 118.7 . .
C11 C16 H16 118.7 . .
N1 C17 C10 175.8(9) . .
C19 C18 Sn2 114.1(7) . .
C19 C18 H18A 108.7 . .
Sn2 C18 H18A 108.7 . .
C19 C18 H18B 108.7 . .
Sn2 C18 H18B 108.7 . .
H18A C18 H18B 107.6 . .
C20 C19 C18 113.3(9) . .
C20 C19 H19A 108.9 . .
C18 C19 H19A 108.9 . .
C20 C19 H19B 108.9 . .
C18 C19 H19B 108.9 . .
H19A C19 H19B 107.7 . .
C19 C20 C21 113.6(10) . .
C19 C20 H20A 108.8 . .
C21 C20 H20A 108.8 . .
C19 C20 H20B 108.8 . .
C21 C20 H20B 108.8 . .
H20A C20 H20B 107.7 . .
C20 C21 H21A 109.5 . .
C20 C21 H21B 109.5 . .
H21A C21 H21B 109.5 . .
C20 C21 H21C 109.5 . .
H21A C21 H21C 109.5 . .
H21B C21 H21C 109.5 . .
C23 C22 Sn2 115.3(7) . .
C23 C22 H22A 108.4 . .
Sn2 C22 H22A 108.4 . .
C23 C22 H22B 108.4 . .
Sn2 C22 H22B 108.4 . .
H22A C22 H22B 107.5 . .
C22 C23 C24 113.1(8) . .
C22 C23 H23A 109.0 . .
C24 C23 H23A 109.0 . .
C22 C23 H23B 109.0 . .
C24 C23 H23B 109.0 . .
H23A C23 H23B 107.8 . .
C23 C24 C25 113.5(9) . .
C23 C24 H24A 108.9 . .
C25 C24 H24A 108.9 . .
C23 C24 H24B 108.9 . .
C25 C24 H24B 108.9 . .
H24A C24 H24B 107.7 . .
C24 C25 H25A 109.5 . .
C24 C25 H25B 109.5 . .
H25A C25 H25B 109.5 . .
C24 C25 H25C 109.5 . .
H25A C25 H25C 109.5 . .
H25B C25 H25C 109.5 . .
C27 C26 S4 123.8(7) . .
C27 C26 S3 120.8(7) . .
S4 C26 S3 115.4(5) . .
C26 C27 C34 117.3(8) . .
C26 C27 C28 126.4(8) . .
C34 C27 C28 116.1(8) . .
C33 C28 C29 117.3(10) . .
C33 C28 C27 122.1(10) . .
C29 C28 C27 120.6(9) . .
C30 C29 C28 120.7(10) . .
C30 C29 H29 119.7 . .
C28 C29 H29 119.7 . .
C29 C30 C31 119.6(11) . .
C29 C30 H30 120.2 . .
C31 C30 H30 120.2 . .
C32 C31 C30 120.3(11) . .
C32 C31 H31 119.8 . .
C30 C31 H31 119.8 . .
C33 C32 C31 118.3(11) . .
C33 C32 H32 120.9 . .
C31 C32 H32 120.9 . .
C32 C33 C28 123.8(12) . .
C32 C33 H33 118.1 . .
C28 C33 H33 118.1 . .
N2 C34 C27 176.8(10) . .

loop_
_geom_bond_atom_site_label_1
_geom_bond_atom_site_label_2
_geom_bond_distance
_geom_bond_site_symmetry_2
Sn1 C5 2.125(11) .
Sn1 C1 2.140(9) .
Sn1 S1 2.449(3) .
Sn1 N2 2.461(8) 1_654
Sn1 S2 2.564(2) .
Sn2 C22 2.121(11) .
Sn2 C18 2.153(9) .
Sn2 N1 2.423(7) .
Sn2 S3 2.449(2) .
Sn2 S4 2.565(2) .
S1 C9 1.754(9) .
S2 C9 1.741(9) .
S3 C26 1.754(8) .
S4 C26 1.742(9) .
N1 C17 1.160(11) .
N2 C34 1.146(11) .
C1 C2 1.514(15) .
C1 H1A 0.9900 .
C1 H1B 0.9900 .
C2 C3 1.515(15) .
C2 H2A 0.9900 .
C2 H2B 0.9900 .
C3 C4 1.517(16) .
C3 H3A 0.9900 .
C3 H3B 0.9900 .
C4 H4A 0.9800 .
C4 H4B 0.9800 .
C4 H4C 0.9800 .
C5 C6 1.491(15) .
C5 H5A 0.9900 .
C5 H5B 0.9900 .
C6 C7 1.512(14) .
C6 H6A 0.9900 .
C6 H6B 0.9900 .
C7 C8 1.536(15) .
C7 H7A 0.9900 .
C7 H7B 0.9900 .
C8 H8A 0.9800 .
C8 H8B 0.9800 .
C8 H8C 0.9800 .
C9 C10 1.378(12) .
C10 C17 1.413(12) .
C10 C11 1.480(14) .
C11 C12 1.375(14) .
C11 C16 1.413(13) .
C12 C13 1.388(14) .
C12 H12 0.9500 .
C13 C14 1.371(14) .
C13 H13 0.9500 .
C14 C15 1.382(16) .
C14 H14 0.9500 .
C15 C16 1.373(16) .
C15 H15 0.9500 .
C16 H16 0.9500 .
C18 C19 1.520(15) .
C18 H18A 0.9900 .
C18 H18B 0.9900 .
C19 C20 1.517(15) .
C19 H19A 0.9900 .
C19 H19B 0.9900 .
C20 C21 1.534(15) .
C20 H20A 0.9900 .
C20 H20B 0.9900 .
C21 H21A 0.9800 .
C21 H21B 0.9800 .
C21 H21C 0.9800 .
C22 C23 1.502(13) .
C22 H22A 0.9900 .
C22 H22B 0.9900 .
C23 C24 1.513(13) .
C23 H23A 0.9900 .
C23 H23B 0.9900 .
C24 C25 1.524(14) .
C24 H24A 0.9900 .
C24 H24B 0.9900 .
C25 H25A 0.9800 .
C25 H25B 0.9800 .
C25 H25C 0.9800 .
C26 C27 1.381(13) .
C27 C34 1.445(12) .
C27 C28 1.467(13) .
C28 C33 1.368(14) .
C28 C29 1.388(14) .
C29 C30 1.377(14) .
C29 H29 0.9500 .
C30 C31 1.390(15) .
C30 H30 0.9500 .
C31 C32 1.372(17) .
C31 H31 0.9500 .
C32 C33 1.361(16) .
C32 H32 0.9500 .
C33 H33 0.9500 .

loop_
_geom_torsion_atom_site_label_1
_geom_torsion_atom_site_label_2
_geom_torsion_atom_site_label_3
_geom_torsion_atom_site_label_4
_geom_torsion
Sn1 C1 C2 C3 -170.6(8)
C1 C2 C3 C4 -176.8(10)
Sn1 C5 C6 C7 -64.0(11)
C5 C6 C7 C8 179.1(10)
Sn1 S2 C9 C10 176.7(8)
Sn1 S2 C9 S1 1.7(5)
Sn1 S1 C9 C10 -176.9(8)
Sn1 S1 C9 S2 -1.8(5)
S2 C9 C10 C17 -7.6(13)
S1 C9 C10 C17 167.2(7)
S2 C9 C10 C11 173.5(7)
S1 C9 C10 C11 -11.8(14)
C9 C10 C11 C12 -53.7(14)
C17 C10 C11 C12 127.3(10)
C9 C10 C11 C16 125.7(10)
C17 C10 C11 C16 -53.2(13)
C16 C11 C12 C13 0.0(14)
C10 C11 C12 C13 179.5(9)
C11 C12 C13 C14 1.3(16)
C12 C13 C14 C15 -2.5(17)
C13 C14 C15 C16 2.4(17)
C14 C15 C16 C11 -1.1(16)
C12 C11 C16 C15 0.0(15)
C10 C11 C16 C15 -179.5(10)
Sn2 C18 C19 C20 79.0(10)
C18 C19 C20 C21 71.5(13)
Sn2 C22 C23 C24 75.1(10)
C22 C23 C24 C25 179.4(10)
Sn2 S4 C26 C27 -175.8(9)
Sn2 S4 C26 S3 2.3(5)
Sn2 S3 C26 C27 175.8(9)
Sn2 S3 C26 S4 -2.4(5)
S4 C26 C27 C34 10.6(14)
S3 C26 C27 C34 -167.4(7)
S4 C26 C27 C28 -174.0(8)
S3 C26 C27 C28 8.0(15)
C26 C27 C28 C33 -135.7(11)
C34 C27 C28 C33 39.7(14)
C26 C27 C28 C29 46.9(16)
C34 C27 C28 C29 -137.6(10)
C33 C28 C29 C30 2.8(16)
C27 C28 C29 C30 -179.7(10)
C28 C29 C30 C31 -1.5(17)
C29 C30 C31 C32 -0.2(18)
C30 C31 C32 C33 0.4(19)
C31 C32 C33 C28 1.1(19)
C29 C28 C33 C32 -2.7(17)
C27 C28 C33 C32 179.9(11)

loop_
_exptl_oxdiff_crystal_face_indexfrac_h
_exptl_oxdiff_crystal_face_indexfrac_k
_exptl_oxdiff_crystal_face_indexfrac_l
_exptl_oxdiff_crystal_face_x
_exptl_oxdiff_crystal_face_y
_exptl_oxdiff_crystal_face_z
-11.9986 -9.9909 1.9631 -0.2827 0.0188 0.9370
11.9986 9.9909 -1.9631 0.2827 -0.0188 -0.9370
6.0263 -8.0027 -12.9416 1.0068 -0.0469 -0.0142
-6.0263 8.0027 12.9416 -1.0068 0.0469 0.0142
-13.9623 0.9847 -15.0100 -0.1100 -0.9097 0.3610
13.9623 -0.9847 15.0100 0.1100 0.9097 -0.3610
-9.9927 -12.9904 -1.0205 0.0149 0.0569 0.9603
5.9686 -10.9775 13.9938 0.1162 0.9374 0.3875
5.0095 14.9820 -5.9803 -0.0479 -0.4825 -0.9202
-10.9583 -9.0075 -16.9873 0.4251 -0.6156 0.6637
-4.9528 -1.0173 -20.9637 0.5781 -0.8088 0.0329
4.0299 7.9808 -14.9558 0.4663 -0.6146 -0.6613
-2.0329 -6.9806 15.9592 -0.4462 0.6745 0.5479
4.0353 -4.0100 -16.9415 0.9327 -0.3465 -0.1514
-6.9702 -13.9982 -11.9825 0.5849 -0.2003 0.7759
5.0008 15.9844 -1.9910 -0.2271 -0.3769 -0.9245
-4.9864 13.9816 -6.0127 -0.4627 -0.7270 -0.4798
1.9898 -14.9819 5.0060 0.3978 0.6398 0.6329
12.9784 -7.9843 8.0295 0.5510 0.8443 -0.0821
1.9578 7.0097 18.9541 -0.8357 0.4929 -0.1989
6.9639 12.0025 14.9766 -0.6292 0.3562 -0.6576
-3.0193 12.9952 8.9576 -0.8898 -0.1443 -0.3654
11.0133 -5.0006 -7.9398 0.9492 0.1724 -0.2949
